data_4331481
loop_
_publ_author_name
'Castro-Castro, Laura M.'
'Guloy, Arnold M.'

_publ_section_title
;
 Layered Organic-Based Metal Iodide&#x2212;Polyiodide with Unique
 Mixed-Valent Gold(I/III) Iodide Chains
;
_journal_issue 15
_journal_name_full 'Inorganic Chemistry'
_journal_page_first 4537
_journal_page_last 4539
_journal_paper_doi 10.1021/ic049766g
_journal_volume 43
_journal_year 2004
_chemical_absolute_configuration N/A
_chemical_formula_moiety 'C52 H64 Au2 Cl4 I20 N8'
_chemical_formula_sum 'C52 H64 Au2 Cl4 I20 N8'
_chemical_formula_weight 3874.85
_chemical_melting_point ?
_space_group_IT_number 58
_symmetry_space_group_name_Hall '-P 2 2n'
_symmetry_space_group_name_H-M 'P n n m'
_audit_creation_date 2003-05-13T18:38:16-00:00
_audit_creation_method 'WinGX routine CIF_UPDATE'
_cell_angle_alpha 90
_cell_angle_beta 90
_cell_angle_gamma 90
_cell_formula_units_Z 2
_cell_length_a 27.0703(17)
_cell_length_b 8.9363(5)
_cell_length_c 18.4280(11)
_cell_measurement_temperature 223(2)
_cell_volume 4457.9(5)
_computing_structure_refinement 'SHELXL-97 (Sheldrick, 1997)'
_diffrn_measured_fraction_theta_full 0.998
_diffrn_measured_fraction_theta_max 0.968
_diffrn_radiation_type MoK\a
_diffrn_radiation_wavelength 0.71073
_diffrn_reflns_av_R_equivalents 0.0704
_diffrn_reflns_limit_h_max 34
_diffrn_reflns_limit_h_min -33
_diffrn_reflns_limit_k_max 11
_diffrn_reflns_limit_k_min -11
_diffrn_reflns_limit_l_max 13
_diffrn_reflns_limit_l_min -24
_diffrn_reflns_number 26633
_diffrn_reflns_theta_full 28.02
_diffrn_reflns_theta_max 28.02
_diffrn_reflns_theta_min 1.34
_exptl_absorpt_coefficient_mu 10.368
_exptl_absorpt_correction_T_max 0.6818
_exptl_absorpt_correction_T_min 0.2309
_exptl_absorpt_correction_type empirical
_exptl_absorpt_process_details Psi-scans
_exptl_crystal_colour black
_exptl_crystal_density_diffrn 2.887
_exptl_crystal_density_method 'not measured'
_exptl_crystal_description needle
_exptl_crystal_F_000 3436
_exptl_crystal_preparation 'hydroiodic acid solution'
_exptl_crystal_size_max 0.20
_exptl_crystal_size_mid 0.06
_exptl_crystal_size_min 0.04
_refine_diff_density_max 3.05
_refine_diff_density_min -1.435
_refine_ls_extinction_coef 0.00034(3)
_refine_ls_extinction_expression Fc^*^=kFc[1+0.001xFc^2^\l^3^/sin(2\q)]^-1/4^
_refine_ls_extinction_method SHELXL
_refine_ls_goodness_of_fit_ref 1.089
_refine_ls_hydrogen_treatment mixed
_refine_ls_matrix_type full
_refine_ls_number_parameters 212
_refine_ls_number_reflns 5381
_refine_ls_number_restraints 0
_refine_ls_restrained_S_all 1.089
_refine_ls_R_factor_gt 0.0466
_refine_ls_shift/su_max 0.001
_refine_ls_structure_factor_coef Fsqd
_refine_ls_weighting_details 'calc w=1/[\s^2^(Fo^2^)+(0.0557P)^2^+0.0000P] where P=(Fo^2^+2Fc^2^)/3'
_refine_ls_weighting_scheme calc
_refine_ls_wR_factor_ref 0.1171
_reflns_number_gt 3560
_reflns_number_total 5381
_reflns_threshold_expression >2sigma(I)
_cod_data_source_file ic049766gsup1.cif
_cod_data_source_block 2
_cod_depositor_comments
;
The following automatic conversions were performed:

'_chemical_melting_point' value 'N/A' was changed to '?' - the value
is undefined or not given.

'_exptl_absorpt_correction_type' value
'Empirical' changed to 'empirical' according to
/home/saulius/struct/CIF-dictionaries/cif_core.dic dictionary named
'cif_core.dic' version 2.4.2 from 2011-04-26.

Automatic conversion script
Id: cif_fix_values 1891 2012-01-12 08:04:46Z andrius 
;
_cod_database_code 4331481

loop_
_symmetry_equiv_pos_as_xyz
'x, y, z'
'-x, -y, z'
'-x+1/2, y+1/2, -z+1/2'
'x+1/2, -y+1/2, -z+1/2'
'-x, -y, -z'
'x, y, -z'
'x-1/2, -y-1/2, z-1/2'
'-x-1/2, y-1/2, z-1/2'

loop_
_atom_site_label
_atom_site_type_symbol
_atom_site_fract_x
_atom_site_fract_y
_atom_site_fract_z
_atom_site_U_iso_or_equiv
_atom_site_adp_type
_atom_site_occupancy
_atom_site_calc_flag
_atom_site_refinement_flags
Au1 Au 0 0.5 0 0.02660(17) Uani 1 d S
I1 I 0.05442(2) 0.36480(7) 0.09912(3) 0.03439(17) Uani 1 d .
I2 I 0.46182(5) 0.33100(14) 0 0.0704(4) Uani 1 d S
I3 I 0.42275(3) 0.04274(11) 0 0.0398(3) Uani 1 d S
I4 I 0.38378(4) -0.28357(12) 0 0.0459(3) Uani 1 d S
I5 I 0.27942(4) 0.09742(12) 0 0.0541(3) Uani 1 d S
I6 I 0.18315(4) 0.00286(10) 0 0.0381(2) Uani 1 d S
I7 I 0.26986(3) 0.61471(10) 0 0.0364(2) Uani 1 d S
I8 I 0.17712(3) 0.49378(11) 0 0.0453(3) Uani 1 d S
I9 I 0.07646(3) 0.83573(11) 0 0.0389(2) Uani 1 d S
Au2 Au 0 1 0 0.0424(2) Uani 1 d S
Cl12 Cl 0 1 0.2378(2) 0.0421(9) Uani 1 d S
Cl13 Cl 0.5 0 0.19672(19) 0.0385(8) Uani 1 d S
N1 N 0.0612(3) 0.7149(9) 0.1980(4) 0.0351(19) Uani 1 d .
H1A H 0.0642 0.6948 0.1509 0.053 Uiso 1 calc R
H1B H 0.0402 0.7905 0.2041 0.053 Uiso 1 calc R
H1C H 0.0499 0.6344 0.2211 0.053 Uiso 1 calc R
C1 C 0.1101(3) 0.7565(10) 0.2279(5) 0.029(2) Uani 1 d .
C2 C 0.1504(3) 0.7635(10) 0.1833(5) 0.032(2) Uani 1 d .
H2C H 0.1475 0.7383 0.1345 0.039 Uiso 1 calc R
C3 C 0.1953(3) 0.8081(10) 0.2114(5) 0.030(2) Uani 1 d .
H3A H 0.2227 0.8125 0.1811 0.036 Uiso 1 calc R
C4 C 0.2002(3) 0.8466(10) 0.2840(5) 0.029(2) Uani 1 d .
C5 C 0.1585(3) 0.8374(11) 0.3286(6) 0.036(2) Uani 1 d .
H5A H 0.1613 0.8618 0.3774 0.044 Uiso 1 calc R
C6 C 0.1129(3) 0.7922(10) 0.3012(5) 0.032(2) Uani 1 d .
H6A H 0.0852 0.7862 0.331 0.038 Uiso 1 calc R
C9 C 0.2485(4) 0.9026(12) 0.3174(5) 0.041(2) Uani 1 d .
H9A H 0.248 1.0112 0.3177 0.05 Uiso 1 calc R
H9B H 0.2499 0.8695 0.3675 0.05 Uiso 1 calc R
N2 N 0.4297(3) 0.7227(10) 0.1775(5) 0.043(2) Uani 1 d .
H2A H 0.4363 0.7872 0.142 0.064 Uiso 1 calc R
H2B H 0.4268 0.6311 0.1591 0.064 Uiso 1 calc R
H2D H 0.4541 0.7241 0.2099 0.064 Uiso 1 calc R
C11 C 0.2948(3) 0.8513(10) 0.2792(5) 0.032(2) Uani 1 d .
C12 C 0.3207(3) 0.7259(11) 0.3021(6) 0.037(2) Uani 1 d .
H12A H 0.3081 0.6687 0.34 0.045 Uiso 1 calc R
C13 C 0.3643(3) 0.6842(11) 0.2701(5) 0.035(2) Uani 1 d .
H13A H 0.3814 0.6008 0.2868 0.042 Uiso 1 calc R
C14 C 0.3824(3) 0.7661(10) 0.2137(5) 0.032(2) Uani 1 d .
C15 C 0.3581(4) 0.8887(11) 0.1880(6) 0.037(2) Uani 1 d .
H15A H 0.3706 0.943 0.1491 0.044 Uiso 1 calc R
C16 C 0.3141(4) 0.9310(11) 0.2214(6) 0.037(2) Uani 1 d .
H16A H 0.2972 1.0146 0.2044 0.045 Uiso 1 calc R

loop_
_atom_site_aniso_label
_atom_site_aniso_U_11
_atom_site_aniso_U_22
_atom_site_aniso_U_33
_atom_site_aniso_U_23
_atom_site_aniso_U_13
_atom_site_aniso_U_12
Au1 0.0214(3) 0.0302(4) 0.0282(4) 0 0 -0.0006(3)
I1 0.0301(3) 0.0396(4) 0.0334(3) 0.0029(3) -0.0041(3) 0.0032(3)
I2 0.0815(9) 0.0511(7) 0.0786(9) 0 0 -0.0233(7)
I3 0.0315(5) 0.0485(6) 0.0393(5) 0 0 -0.0099(4)
I4 0.0412(6) 0.0502(6) 0.0463(6) 0 0 -0.0103(5)
I5 0.0433(6) 0.0495(6) 0.0695(8) 0 0 -0.0148(5)
I6 0.0409(5) 0.0361(5) 0.0372(5) 0 0 -0.0011(4)
I7 0.0387(5) 0.0338(5) 0.0368(5) 0 0 -0.0035(4)
I8 0.0309(5) 0.0427(5) 0.0623(7) 0 0 0.0012(4)
I9 0.0264(5) 0.0421(6) 0.0480(6) 0 0 -0.0008(4)
Au2 0.0304(4) 0.0461(5) 0.0509(5) 0 0 0.0054(4)
Cl12 0.0293(17) 0.0336(18) 0.063(2) 0 0 -0.0017(15)
Cl13 0.0296(17) 0.0427(19) 0.043(2) 0 0 0.0013(15)
N1 0.033(4) 0.035(5) 0.037(5) -0.010(4) -0.002(4) -0.003(4)
C1 0.027(4) 0.027(5) 0.033(5) 0.008(4) -0.007(4) 0.003(4)
C2 0.033(5) 0.033(5) 0.030(5) -0.006(4) 0.000(4) 0.000(4)
C3 0.028(5) 0.036(5) 0.027(5) 0.001(4) 0.003(4) 0.002(4)
C4 0.025(5) 0.028(5) 0.034(5) 0.002(4) 0.003(4) -0.001(4)
C5 0.036(5) 0.039(6) 0.033(6) -0.004(5) 0.005(4) -0.002(5)
C6 0.030(5) 0.030(5) 0.035(6) 0.001(4) 0.008(4) 0.005(4)
C9 0.037(6) 0.048(6) 0.039(6) -0.017(5) 0.002(5) -0.002(5)
N2 0.034(5) 0.046(5) 0.049(6) -0.002(4) -0.011(4) 0.005(4)
C11 0.034(5) 0.033(5) 0.030(5) -0.012(4) -0.005(4) -0.002(4)
C12 0.032(5) 0.043(6) 0.037(6) 0.012(5) -0.002(4) -0.012(5)
C13 0.031(5) 0.033(5) 0.041(6) 0.008(5) -0.005(4) -0.002(4)
C14 0.029(5) 0.032(5) 0.034(5) -0.009(4) -0.006(4) -0.003(4)
C15 0.039(6) 0.030(5) 0.042(6) 0.005(5) -0.001(5) -0.004(4)
C16 0.037(5) 0.030(5) 0.046(6) 0.002(5) -0.003(5) 0.010(5)

loop_
_atom_type_symbol
_atom_type_description
_atom_type_scat_dispersion_real
_atom_type_scat_dispersion_imag
_atom_type_scat_source
C C 0.0033 0.0016 'International Tables Vol C Tables 4.2.6.8 and 6.1.1.4'
H H 0 0 'International Tables Vol C Tables 4.2.6.8 and 6.1.1.4'
N N 0.0061 0.0033 'International Tables Vol C Tables 4.2.6.8 and 6.1.1.4'
Cl Cl 0.1484 0.1585 'International Tables Vol C Tables 4.2.6.8 and 6.1.1.4'
I I -0.4742 1.8119 'International Tables Vol C Tables 4.2.6.8 and 6.1.1.4'
Au Au -2.0133 8.8022 'International Tables Vol C Tables 4.2.6.8 and 6.1.1.4'

loop_
_geom_angle_atom_site_label_1
_geom_angle_atom_site_label_2
_geom_angle_atom_site_label_3
_geom_angle
_geom_angle_site_symmetry_1
_geom_angle_site_symmetry_3
I1 Au1 I1 180.00(3) . 5_565
I1 Au1 I1 92.41(3) . 2_565
I1 Au1 I1 87.59(3) 5_565 2_565
I1 Au1 I1 87.59(3) . 6
I1 Au1 I1 92.41(3) 5_565 6
I1 Au1 I1 180.00(3) 2_565 6
I2 I3 I4 177.56(5) . .
I9 Au2 I9 180.00(2) . 5_575
C2 C1 C6 122.0(9) . .
C2 C1 N1 120.1(8) . .
C6 C1 N1 117.9(8) . .
C1 C2 C3 119.4(9) . .
C2 C3 C4 121.2(9) . .
C3 C4 C5 118.2(8) . .
C3 C4 C9 123.5(8) . .
C5 C4 C9 118.2(9) . .
C6 C5 C4 121.3(9) . .
C1 C6 C5 117.8(9) . .
C11 C9 C4 115.0(8) . .
C16 C11 C12 117.5(9) . .
C16 C11 C9 121.0(9) . .
C12 C11 C9 121.5(9) . .
C13 C12 C11 121.5(9) . .
C14 C13 C12 119.5(9) . .
C13 C14 C15 121.5(9) . .
C13 C14 N2 120.6(8) . .
C15 C14 N2 117.9(9) . .
C14 C15 C16 118.6(9) . .
C11 C16 C15 121.5(9) . .

loop_
_geom_bond_atom_site_label_1
_geom_bond_atom_site_label_2
_geom_bond_distance
_geom_bond_site_symmetry_2
Au1 I1 2.6394(6) .
Au1 I1 2.6394(6) 5_565
Au1 I1 2.6394(6) 2_565
Au1 I1 2.6394(6) 6
I2 I3 2.7846(15) .
I3 I4 3.1009(14) .
I5 I6 2.7396(14) .
I7 I8 2.7331(13) .
I9 Au2 2.5375(9) .
Au2 I9 2.5375(9) 5_575
N1 C1 1.479(11) .
C1 C2 1.367(13) .
C1 C6 1.390(13) .
C2 C3 1.380(13) .
C3 C4 1.388(13) .
C4 C5 1.400(12) .
C4 C9 1.529(12) .
C5 C6 1.394(13) .
C9 C11 1.510(13) .
N2 C14 1.494(12) .
C11 C16 1.383(14) .
C11 C12 1.387(13) .
C12 C13 1.373(13) .
C13 C14 1.362(13) .
C14 C15 1.364(13) .
C15 C16 1.392(13) .
